data_7001662
loop_
_publ_author_name
'Qin, Duwei'
'Han, Fubin'
'Yao, Yingming'
'Zhang, Yong'
'Shen, Qi'

_publ_section_title
;
 Migration of amide to imine group of lanthanide Schiff base complexes:
 effect of amido group
;
_journal_issue 28
_journal_name_full 'Dalton Transactions'
_journal_page_first 5535
_journal_page_last 5541
_journal_paper_doi 10.1039/b904580e
_journal_year 2009
_chemical_formula_moiety 'C56 H86 Li N6 O3 Yb'
_chemical_formula_sum 'C56 H86 Li N6 O3 Yb'
_chemical_formula_weight 1071.29
_chemical_name_systematic
;
?
;
_space_group_IT_number 14
_symmetry_cell_setting monoclinic
_symmetry_Int_Tables_number 14
_symmetry_space_group_name_Hall '-P 2yn'
_symmetry_space_group_name_H-M 'P 1 21/n 1'
_atom_sites_solution_hydrogens geom
_atom_sites_solution_primary direct
_atom_sites_solution_secondary difmap
_audit_creation_method SHELXL-97
_cell_angle_alpha 90.00
_cell_angle_beta 93.562(2)
_cell_angle_gamma 90.00
_cell_formula_units_Z 4
_cell_length_a 10.1840(11)
_cell_length_b 24.704(3)
_cell_length_c 21.786(3)
_cell_measurement_reflns_used 17161
_cell_measurement_temperature 223(2)
_cell_measurement_theta_max 27.5
_cell_measurement_theta_min 3.1
_cell_volume 5470.5(12)
_computing_cell_refinement CrystalClear
_computing_data_collection CrystalClear
_computing_data_reduction CrystalStructure
_computing_structure_refinement 'SHELXL-97 (Sheldrick, 1997)'
_computing_structure_solution 'SHELXS-97 (Sheldrick, 1990)'
_diffrn_ambient_temperature 223(2)
_diffrn_detector_area_resol_mean 14.63
_diffrn_measured_fraction_theta_full 0.992
_diffrn_measured_fraction_theta_max 0.992
_diffrn_measurement_device_type 'Rigaku Saturn'
_diffrn_measurement_method \w
_diffrn_radiation_monochromator graphite
_diffrn_radiation_source 'fine-focus sealed tube'
_diffrn_radiation_type MoK\a
_diffrn_radiation_wavelength 0.71075
_diffrn_reflns_av_R_equivalents 0.0527
_diffrn_reflns_av_sigmaI/netI 0.0489
_diffrn_reflns_limit_h_max 12
_diffrn_reflns_limit_h_min -12
_diffrn_reflns_limit_k_max 29
_diffrn_reflns_limit_k_min -29
_diffrn_reflns_limit_l_max 26
_diffrn_reflns_limit_l_min -26
_diffrn_reflns_number 38866
_diffrn_reflns_theta_full 25.50
_diffrn_reflns_theta_max 25.50
_diffrn_reflns_theta_min 3.10
_exptl_absorpt_coefficient_mu 1.756
_exptl_absorpt_correction_T_max 0.768
_exptl_absorpt_correction_T_min 0.573
_exptl_absorpt_correction_type multi-scan
_exptl_absorpt_process_details 'Jacobson, R. (1998) Private communication'
_exptl_crystal_colour yellow
_exptl_crystal_density_diffrn 1.301
_exptl_crystal_density_method 'not measured'
_exptl_crystal_description block
_exptl_crystal_F_000 2244
_exptl_crystal_size_max 0.50
_exptl_crystal_size_mid 0.21
_exptl_crystal_size_min 0.15
_refine_diff_density_max 0.625
_refine_diff_density_min -1.034
_refine_diff_density_rms 0.082
_refine_ls_extinction_method none
_refine_ls_goodness_of_fit_ref 1.078
_refine_ls_hydrogen_treatment constr
_refine_ls_matrix_type full
_refine_ls_number_parameters 625
_refine_ls_number_reflns 10118
_refine_ls_number_restraints 1
_refine_ls_restrained_S_all 1.079
_refine_ls_R_factor_all 0.0552
_refine_ls_R_factor_gt 0.0492
_refine_ls_shift/su_max 0.000
_refine_ls_shift/su_mean 0.000
_refine_ls_structure_factor_coef Fsqd
_refine_ls_weighting_details 'calc w=1/[\s^2^(Fo^2^)+(0.0250P)^2^+17.0054P] where P=(Fo^2^+2Fc^2^)/3'
_refine_ls_weighting_scheme calc
_refine_ls_wR_factor_gt 0.0949
_refine_ls_wR_factor_ref 0.0976
_reflns_number_gt 9421
_reflns_number_total 10118
_reflns_threshold_expression >2sigma(I)
_cod_data_source_file b904580e.txt
_cod_data_source_block complex3
_cod_original_cell_volume 5470.4(11)
_cod_original_sg_symbol_H-M 'P 21/n'
_cod_database_code 7001662

loop_
_symmetry_equiv_pos_as_xyz
'x, y, z'
'-x+1/2, y+1/2, -z+1/2'
'-x, -y, -z'
'x-1/2, -y-1/2, z-1/2'

loop_
_atom_site_label
_atom_site_type_symbol
_atom_site_fract_x
_atom_site_fract_y
_atom_site_fract_z
_atom_site_U_iso_or_equiv
_atom_site_adp_type
_atom_site_occupancy
_atom_site_symmetry_multiplicity
_atom_site_calc_flag
_atom_site_refinement_flags
_atom_site_disorder_assembly
_atom_site_disorder_group
Yb1 Yb 0.132108(19) 0.227985(8) 0.418928(9) 0.02274(7) Uani 1 1 d . . .
O1 O 0.0192(3) 0.16444(13) 0.45704(14) 0.0264(7) Uani 1 1 d . . .
O2 O 0.0382(3) 0.30803(12) 0.43631(14) 0.0252(7) Uani 1 1 d . . .
O3 O 0.2221(3) 0.22964(14) 0.52476(15) 0.0346(8) Uani 1 1 d . . .
N1 N -0.0349(4) 0.22078(15) 0.33758(17) 0.0239(8) Uani 1 1 d . . .
N2 N -0.1478(4) 0.29852(18) 0.30972(19) 0.0340(10) Uani 1 1 d . . .
N3 N 0.1387(4) 0.16086(15) 0.32883(17) 0.0241(8) Uani 1 1 d . . .
N4 N 0.2770(4) 0.29311(15) 0.38641(17) 0.0228(8) Uani 1 1 d . . .
N5 N 0.3698(4) 0.21375(15) 0.41378(17) 0.0248(8) Uani 1 1 d . . .
N6 N 0.1784(4) 0.36914(16) 0.33368(17) 0.0271(9) Uani 1 1 d . . .
C1 C -0.0684(4) 0.12990(18) 0.4315(2) 0.0243(10) Uani 1 1 d . . .
C2 C -0.1476(5) 0.09658(19) 0.4673(2) 0.0280(11) Uani 1 1 d . . .
C3 C -0.2340(5) 0.0603(2) 0.4365(2) 0.0320(11) Uani 1 1 d . . .
H3 H -0.2860 0.0381 0.4602 0.038 Uiso 1 1 calc R . .
C4 C -0.2477(5) 0.0552(2) 0.3731(2) 0.0314(11) Uani 1 1 d . . .
C5 C -0.1692(4) 0.0881(2) 0.3395(2) 0.0283(11) Uani 1 1 d . . .
H5 H -0.1754 0.0853 0.2964 0.034 Uiso 1 1 calc R . .
C6 C -0.0811(4) 0.12529(19) 0.3672(2) 0.0261(10) Uani 1 1 d . . .
C7 C -0.0099(4) 0.16353(19) 0.3249(2) 0.0241(10) Uani 1 1 d . . .
H7 H -0.0417 0.1559 0.2820 0.029 Uiso 1 1 calc R . .
C8 C -0.1393(5) 0.2434(2) 0.3065(2) 0.0285(11) Uani 1 1 d . . .
C9 C -0.2385(5) 0.2150(2) 0.2704(2) 0.0364(12) Uani 1 1 d . . .
H9 H -0.2374 0.1769 0.2693 0.044 Uiso 1 1 calc R . .
C10 C -0.3348(5) 0.2425(3) 0.2376(3) 0.0487(15) Uani 1 1 d . . .
H10 H -0.3983 0.2233 0.2132 0.058 Uiso 1 1 calc R . .
C11 C -0.3402(6) 0.2979(3) 0.2398(3) 0.0545(17) Uani 1 1 d . . .
H11 H -0.4054 0.3174 0.2167 0.065 Uiso 1 1 calc R . .
C12 C -0.2467(5) 0.3237(2) 0.2770(3) 0.0457(14) Uani 1 1 d . . .
H12 H -0.2518 0.3616 0.2799 0.055 Uiso 1 1 calc R . .
C13 C 0.1879(5) 0.1944(2) 0.2759(2) 0.0294(11) Uani 1 1 d . . .
H13 H 0.1761 0.2326 0.2883 0.035 Uiso 1 1 calc R . .
C14 C 0.3338(5) 0.1888(2) 0.2662(2) 0.0418(14) Uani 1 1 d . . .
H14A H 0.3834 0.1897 0.3057 0.063 Uiso 1 1 calc R . .
H14B H 0.3617 0.2184 0.2409 0.063 Uiso 1 1 calc R . .
H14C H 0.3495 0.1547 0.2459 0.063 Uiso 1 1 calc R . .
C15 C 0.1114(5) 0.1890(3) 0.2138(3) 0.0500(15) Uani 1 1 d . . .
H15A H 0.1085 0.1513 0.2016 0.075 Uiso 1 1 calc R . .
H15B H 0.1545 0.2100 0.1833 0.075 Uiso 1 1 calc R . .
H15C H 0.0225 0.2023 0.2171 0.075 Uiso 1 1 calc R . .
C16 C 0.2006(5) 0.1057(2) 0.3333(2) 0.0346(12) Uani 1 1 d . . .
H16 H 0.2943 0.1116 0.3254 0.041 Uiso 1 1 calc R . .
C17 C 0.2025(6) 0.0805(2) 0.3966(3) 0.0493(15) Uani 1 1 d . . .
H17A H 0.2259 0.1078 0.4274 0.074 Uiso 1 1 calc R . .
H17B H 0.2668 0.0515 0.3995 0.074 Uiso 1 1 calc R . .
H17C H 0.1161 0.0661 0.4035 0.074 Uiso 1 1 calc R . .
C18 C 0.1506(6) 0.0647(2) 0.2846(3) 0.0541(17) Uani 1 1 d . . .
H18A H 0.0570 0.0590 0.2878 0.081 Uiso 1 1 calc R . .
H18B H 0.1968 0.0307 0.2912 0.081 Uiso 1 1 calc R . .
H18C H 0.1663 0.0785 0.2440 0.081 Uiso 1 1 calc R . .
C19 C -0.1382(5) 0.0981(2) 0.5378(2) 0.0346(12) Uani 1 1 d . . .
C20 C -0.2545(6) 0.0686(3) 0.5653(3) 0.0535(17) Uani 1 1 d . . .
H20A H -0.3364 0.0857 0.5510 0.080 Uiso 1 1 calc R . .
H20B H -0.2447 0.0705 0.6099 0.080 Uiso 1 1 calc R . .
H20C H -0.2553 0.0310 0.5525 0.080 Uiso 1 1 calc R . .
C21 C -0.1429(6) 0.1563(2) 0.5623(2) 0.0441(14) Uani 1 1 d . . .
H21A H -0.0678 0.1764 0.5491 0.066 Uiso 1 1 calc R . .
H21B H -0.1404 0.1557 0.6069 0.066 Uiso 1 1 calc R . .
H21C H -0.2234 0.1737 0.5464 0.066 Uiso 1 1 calc R . .
C22 C -0.0105(6) 0.0707(2) 0.5612(3) 0.0541(17) Uani 1 1 d . . .
H22A H -0.0124 0.0329 0.5490 0.081 Uiso 1 1 calc R . .
H22B H -0.0014 0.0731 0.6057 0.081 Uiso 1 1 calc R . .
H22C H 0.0635 0.0886 0.5439 0.081 Uiso 1 1 calc R . .
C23 C -0.3456(5) 0.0154(2) 0.3406(3) 0.0404(13) Uani 1 1 d . . .
C24 C -0.4253(8) -0.0152(3) 0.3854(3) 0.080(3) Uani 1 1 d . . .
H24A H -0.3666 -0.0357 0.4135 0.121 Uiso 1 1 calc R . .
H24B H -0.4850 -0.0398 0.3630 0.121 Uiso 1 1 calc R . .
H24C H -0.4754 0.0102 0.4086 0.121 Uiso 1 1 calc R . .
C25 C -0.2732(7) -0.0259(2) 0.3034(3) 0.0593(18) Uani 1 1 d . . .
H25A H -0.2186 -0.0485 0.3310 0.089 Uiso 1 1 calc R . .
H25B H -0.2183 -0.0072 0.2754 0.089 Uiso 1 1 calc R . .
H25C H -0.3366 -0.0483 0.2801 0.089 Uiso 1 1 calc R . .
C26 C -0.4400(6) 0.0475(3) 0.2964(3) 0.065(2) Uani 1 1 d . . .
H26A H -0.5019 0.0228 0.2755 0.098 Uiso 1 1 calc R . .
H26B H -0.3901 0.0661 0.2664 0.098 Uiso 1 1 calc R . .
H26C H -0.4877 0.0737 0.3195 0.098 Uiso 1 1 calc R . .
C27 C 0.1027(4) 0.34682(18) 0.4702(2) 0.0251(10) Uani 1 1 d . . .
C28 C 0.0567(5) 0.36597(19) 0.5260(2) 0.0273(10) Uani 1 1 d . . .
C29 C 0.1415(5) 0.39858(19) 0.5627(2) 0.0303(11) Uani 1 1 d . . .
H29 H 0.1126 0.4104 0.6006 0.036 Uiso 1 1 calc R . .
C30 C 0.2662(5) 0.41489(19) 0.5470(2) 0.0277(10) Uani 1 1 d . . .
C31 C 0.3002(5) 0.40110(19) 0.4882(2) 0.0272(10) Uani 1 1 d . . .
H31 H 0.3798 0.4140 0.4743 0.033 Uiso 1 1 calc R . .
C32 C 0.2197(5) 0.36860(18) 0.4492(2) 0.0246(10) Uani 1 1 d . . .
C33 C 0.2698(5) 0.35191(19) 0.3878(2) 0.0252(10) Uani 1 1 d . . .
H33 H 0.3584 0.3674 0.3835 0.030 Uiso 1 1 calc R . .
C34 C 0.3914(5) 0.2668(2) 0.4008(2) 0.0266(10) Uani 1 1 d . . .
C35 C 0.5217(5) 0.2867(2) 0.4032(2) 0.0362(12) Uani 1 1 d . . .
H35 H 0.5377 0.3238 0.3973 0.043 Uiso 1 1 calc R . .
C36 C 0.6245(5) 0.2515(3) 0.4140(3) 0.0445(14) Uani 1 1 d . . .
H36 H 0.7115 0.2643 0.4146 0.053 Uiso 1 1 calc R . .
C37 C 0.6007(5) 0.1972(3) 0.4241(3) 0.0444(14) Uani 1 1 d . . .
H37 H 0.6705 0.1725 0.4306 0.053 Uiso 1 1 calc R . .
C38 C 0.4731(5) 0.1805(2) 0.4244(2) 0.0362(12) Uani 1 1 d . . .
H38 H 0.4566 0.1438 0.4325 0.043 Uiso 1 1 calc R . .
C39 C 0.2337(5) 0.3514(2) 0.2750(2) 0.0309(11) Uani 1 1 d . . .
H39 H 0.2688 0.3144 0.2827 0.037 Uiso 1 1 calc R . .
C40 C 0.1255(6) 0.3459(2) 0.2237(2) 0.0446(14) Uani 1 1 d . . .
H40A H 0.0563 0.3226 0.2373 0.067 Uiso 1 1 calc R . .
H40B H 0.1619 0.3302 0.1876 0.067 Uiso 1 1 calc R . .
H40C H 0.0895 0.3813 0.2135 0.067 Uiso 1 1 calc R . .
C41 C 0.3472(6) 0.3847(2) 0.2532(2) 0.0454(14) Uani 1 1 d . . .
H41A H 0.3162 0.4207 0.2422 0.068 Uiso 1 1 calc R . .
H41B H 0.3817 0.3674 0.2176 0.068 Uiso 1 1 calc R . .
H41C H 0.4160 0.3871 0.2859 0.068 Uiso 1 1 calc R . .
C42 C 0.1420(5) 0.4281(2) 0.3312(2) 0.0333(12) Uani 1 1 d . . .
H42 H 0.1246 0.4366 0.2870 0.040 Uiso 1 1 calc R . .
C43 C 0.0119(6) 0.4390(2) 0.3611(3) 0.0486(15) Uani 1 1 d . . .
H43A H -0.0559 0.4152 0.3431 0.073 Uiso 1 1 calc R . .
H43B H -0.0141 0.4763 0.3541 0.073 Uiso 1 1 calc R . .
H43C H 0.0234 0.4322 0.4050 0.073 Uiso 1 1 calc R . .
C44 C 0.2459(6) 0.4690(2) 0.3552(3) 0.0449(14) Uani 1 1 d . . .
H44A H 0.2498 0.4694 0.3998 0.067 Uiso 1 1 calc R . .
H44B H 0.2228 0.5047 0.3396 0.067 Uiso 1 1 calc R . .
H44C H 0.3311 0.4587 0.3413 0.067 Uiso 1 1 calc R . .
C45 C -0.0817(5) 0.3515(2) 0.5461(2) 0.0345(12) Uani 1 1 d . . .
C46 C -0.1147(6) 0.3816(3) 0.6041(3) 0.0539(17) Uani 1 1 d . . .
H46A H -0.1049 0.4202 0.5979 0.081 Uiso 1 1 calc R . .
H46B H -0.0555 0.3700 0.6382 0.081 Uiso 1 1 calc R . .
H46C H -0.2047 0.3737 0.6133 0.081 Uiso 1 1 calc R . .
C47 C -0.0922(6) 0.2909(2) 0.5584(3) 0.0489(16) Uani 1 1 d . . .
H47A H -0.1780 0.2828 0.5731 0.073 Uiso 1 1 calc R . .
H47B H -0.0243 0.2802 0.5892 0.073 Uiso 1 1 calc R . .
H47C H -0.0809 0.2710 0.5206 0.073 Uiso 1 1 calc R . .
C48 C -0.1838(5) 0.3681(3) 0.4957(3) 0.0511(16) Uani 1 1 d . . .
H48A H -0.2708 0.3581 0.5076 0.077 Uiso 1 1 calc R . .
H48B H -0.1659 0.3499 0.4577 0.077 Uiso 1 1 calc R . .
H48C H -0.1800 0.4070 0.4897 0.077 Uiso 1 1 calc R . .
C49 C 0.3608(5) 0.4461(2) 0.5915(2) 0.0350(12) Uani 1 1 d . . .
C50 C 0.5004(6) 0.4254(3) 0.5869(3) 0.0604(19) Uani 1 1 d . . .
H50A H 0.5582 0.4429 0.6179 0.091 Uiso 1 1 calc R . .
H50B H 0.5298 0.4336 0.5464 0.091 Uiso 1 1 calc R . .
H50C H 0.5024 0.3866 0.5933 0.091 Uiso 1 1 calc R . .
C51 C 0.3545(8) 0.5058(3) 0.5757(4) 0.084(3) Uani 1 1 d . . .
H51A H 0.2676 0.5197 0.5827 0.126 Uiso 1 1 calc R . .
H51B H 0.3720 0.5107 0.5327 0.126 Uiso 1 1 calc R . .
H51C H 0.4198 0.5253 0.6013 0.126 Uiso 1 1 calc R . .
C52 C 0.3284(8) 0.4386(4) 0.6581(3) 0.086(3) Uani 1 1 d . . .
H52A H 0.2424 0.4538 0.6642 0.128 Uiso 1 1 calc R . .
H52B H 0.3941 0.4568 0.6848 0.128 Uiso 1 1 calc R . .
H52C H 0.3280 0.4003 0.6679 0.128 Uiso 1 1 calc R . .
C53 C 0.3112(6) 0.2688(2) 0.5540(3) 0.0497(16) Uani 1 1 d D . .
H53A H 0.2662 0.2900 0.5844 0.060 Uiso 1 1 calc R . .
H53B H 0.3439 0.2936 0.5233 0.060 Uiso 1 1 calc R . .
C54 C 0.4200(8) 0.2381(3) 0.5839(5) 0.096(3) Uani 1 1 d D . .
H54A H 0.4458 0.2540 0.6241 0.115 Uiso 1 1 calc R . .
H54B H 0.4962 0.2388 0.5587 0.115 Uiso 1 1 calc R . .
C55 C 0.3746(8) 0.1821(3) 0.5915(4) 0.077(2) Uani 1 1 d . . .
H55A H 0.3698 0.1732 0.6352 0.092 Uiso 1 1 calc R . .
H55B H 0.4342 0.1565 0.5731 0.092 Uiso 1 1 calc R . .
C56 C 0.2413(7) 0.1802(3) 0.5591(3) 0.066(2) Uani 1 1 d . . .
H56A H 0.2347 0.1490 0.5312 0.079 Uiso 1 1 calc R . .
H56B H 0.1738 0.1766 0.5889 0.079 Uiso 1 1 calc R . .
Li1 Li 0.0092(9) 0.3268(4) 0.3541(4) 0.038(2) Uani 1 1 d . . .

loop_
_atom_site_aniso_label
_atom_site_aniso_U_11
_atom_site_aniso_U_22
_atom_site_aniso_U_33
_atom_site_aniso_U_23
_atom_site_aniso_U_13
_atom_site_aniso_U_12
Yb1 0.02167(11) 0.02577(12) 0.02076(10) 0.00116(8) 0.00099(7) -0.00117(9)
O1 0.0272(17) 0.0315(19) 0.0201(16) 0.0001(13) -0.0015(13) -0.0090(14)
O2 0.0273(17) 0.0227(17) 0.0259(17) -0.0026(13) 0.0033(13) 0.0001(14)
O3 0.040(2) 0.040(2) 0.0227(17) 0.0029(15) -0.0038(15) -0.0014(17)
N1 0.0217(19) 0.029(2) 0.0207(19) 0.0005(16) 0.0017(15) -0.0003(17)
N2 0.028(2) 0.042(3) 0.032(2) 0.0063(19) -0.0005(18) 0.0052(19)
N3 0.0200(19) 0.029(2) 0.024(2) 0.0015(16) 0.0037(15) -0.0009(16)
N4 0.026(2) 0.0205(19) 0.0216(19) 0.0017(15) 0.0030(16) -0.0023(16)
N5 0.025(2) 0.025(2) 0.025(2) -0.0001(16) -0.0013(16) 0.0023(16)
N6 0.031(2) 0.028(2) 0.022(2) 0.0024(16) 0.0038(17) 0.0016(18)
C1 0.023(2) 0.025(3) 0.025(2) 0.0005(19) 0.0017(19) -0.0004(19)
C2 0.031(3) 0.026(3) 0.027(3) 0.005(2) 0.004(2) 0.005(2)
C3 0.030(3) 0.028(3) 0.039(3) 0.003(2) 0.008(2) -0.005(2)
C4 0.030(3) 0.030(3) 0.035(3) -0.004(2) 0.004(2) -0.003(2)
C5 0.025(2) 0.038(3) 0.023(2) -0.004(2) 0.0043(19) 0.001(2)
C6 0.025(2) 0.026(3) 0.028(2) 0.001(2) 0.0038(19) -0.003(2)
C7 0.019(2) 0.032(3) 0.022(2) -0.0029(19) 0.0014(18) -0.0025(19)
C8 0.024(2) 0.035(3) 0.027(3) 0.004(2) 0.006(2) -0.001(2)
C9 0.027(3) 0.043(3) 0.038(3) -0.002(2) -0.005(2) -0.001(2)
C10 0.029(3) 0.070(5) 0.047(4) 0.002(3) -0.006(3) 0.000(3)
C11 0.030(3) 0.074(5) 0.058(4) 0.014(3) -0.012(3) 0.012(3)
C12 0.037(3) 0.046(4) 0.054(4) 0.014(3) 0.004(3) 0.011(3)
C13 0.028(3) 0.036(3) 0.025(2) 0.004(2) 0.008(2) -0.004(2)
C14 0.032(3) 0.061(4) 0.033(3) -0.011(3) 0.011(2) -0.005(3)
C15 0.036(3) 0.078(5) 0.036(3) 0.006(3) 0.003(2) -0.005(3)
C16 0.028(3) 0.033(3) 0.043(3) -0.004(2) 0.005(2) 0.005(2)
C17 0.049(4) 0.036(3) 0.064(4) 0.012(3) 0.008(3) 0.010(3)
C18 0.061(4) 0.038(3) 0.063(4) -0.019(3) 0.006(3) 0.009(3)
C19 0.042(3) 0.031(3) 0.032(3) 0.005(2) 0.003(2) -0.007(2)
C20 0.066(4) 0.062(4) 0.034(3) 0.006(3) 0.016(3) -0.022(3)
C21 0.066(4) 0.039(3) 0.029(3) 0.000(2) 0.015(3) -0.007(3)
C22 0.066(4) 0.050(4) 0.044(4) 0.008(3) -0.012(3) 0.003(3)
C23 0.034(3) 0.041(3) 0.047(3) -0.009(3) 0.005(2) -0.011(2)
C24 0.084(6) 0.088(6) 0.071(5) -0.022(4) 0.020(4) -0.060(5)
C25 0.066(4) 0.043(4) 0.068(5) -0.019(3) -0.001(4) -0.007(3)
C26 0.040(4) 0.066(5) 0.086(5) -0.021(4) -0.017(3) -0.009(3)
C27 0.027(2) 0.025(3) 0.023(2) 0.0068(19) 0.0014(19) 0.003(2)
C28 0.028(2) 0.025(3) 0.030(3) 0.002(2) 0.007(2) 0.004(2)
C29 0.035(3) 0.031(3) 0.026(2) -0.001(2) 0.009(2) 0.003(2)
C30 0.036(3) 0.028(3) 0.019(2) 0.0001(19) 0.001(2) 0.002(2)
C31 0.028(2) 0.029(3) 0.025(2) 0.001(2) 0.0020(19) -0.004(2)
C32 0.029(2) 0.023(2) 0.023(2) 0.0032(19) 0.0074(19) 0.003(2)
C33 0.028(2) 0.031(3) 0.018(2) -0.0003(19) 0.0047(18) 0.000(2)
C34 0.029(2) 0.033(3) 0.018(2) -0.002(2) -0.0002(18) -0.001(2)
C35 0.026(3) 0.038(3) 0.045(3) 0.005(2) 0.004(2) -0.005(2)
C36 0.025(3) 0.057(4) 0.052(4) 0.000(3) 0.002(2) 0.001(3)
C37 0.029(3) 0.054(4) 0.050(4) 0.003(3) -0.004(3) 0.013(3)
C38 0.039(3) 0.034(3) 0.035(3) 0.001(2) 0.001(2) 0.009(2)
C39 0.043(3) 0.029(3) 0.021(2) 0.003(2) 0.004(2) 0.004(2)
C40 0.052(4) 0.054(4) 0.029(3) -0.002(3) 0.003(3) -0.002(3)
C41 0.053(4) 0.059(4) 0.026(3) 0.001(3) 0.016(3) -0.002(3)
C42 0.042(3) 0.029(3) 0.029(3) 0.005(2) 0.003(2) 0.006(2)
C43 0.049(4) 0.042(3) 0.056(4) 0.008(3) 0.014(3) 0.018(3)
C44 0.062(4) 0.025(3) 0.048(4) 0.006(2) 0.007(3) 0.000(3)
C45 0.036(3) 0.034(3) 0.034(3) -0.002(2) 0.011(2) 0.001(2)
C46 0.052(4) 0.057(4) 0.056(4) -0.019(3) 0.033(3) -0.008(3)
C47 0.053(4) 0.042(3) 0.055(4) 0.005(3) 0.031(3) -0.003(3)
C48 0.033(3) 0.063(4) 0.059(4) 0.002(3) 0.010(3) 0.006(3)
C49 0.042(3) 0.039(3) 0.024(3) -0.005(2) 0.003(2) -0.002(2)
C50 0.047(4) 0.077(5) 0.055(4) -0.020(4) -0.014(3) -0.002(3)
C51 0.093(6) 0.043(4) 0.110(7) -0.014(4) -0.041(5) -0.005(4)
C52 0.077(5) 0.152(8) 0.027(3) -0.009(4) -0.004(3) -0.038(5)
C53 0.069(4) 0.040(3) 0.038(3) -0.001(3) -0.018(3) -0.007(3)
C54 0.078(6) 0.070(6) 0.130(8) -0.002(5) -0.070(6) -0.005(4)
C55 0.085(6) 0.067(5) 0.073(5) 0.012(4) -0.035(4) 0.010(4)
C56 0.080(5) 0.060(4) 0.053(4) 0.023(3) -0.032(4) -0.026(4)
Li1 0.041(5) 0.038(5) 0.033(5) 0.006(4) -0.004(4) 0.000(4)

loop_
_atom_type_symbol
_atom_type_description
_atom_type_scat_dispersion_real
_atom_type_scat_dispersion_imag
_atom_type_scat_source
C C 0.0033 0.0016 'International Tables Vol C Tables 4.2.6.8 and 6.1.1.4'
H H 0.0000 0.0000 'International Tables Vol C Tables 4.2.6.8 and 6.1.1.4'
Li Li -0.0003 0.0001 'International Tables Vol C Tables 4.2.6.8 and 6.1.1.4'
N N 0.0061 0.0033 'International Tables Vol C Tables 4.2.6.8 and 6.1.1.4'
O O 0.0106 0.0060 'International Tables Vol C Tables 4.2.6.8 and 6.1.1.4'
Yb Yb -0.3850 5.5486 'International Tables Vol C Tables 4.2.6.8 and 6.1.1.4'

loop_
_geom_angle_atom_site_label_1
_geom_angle_atom_site_label_2
_geom_angle_atom_site_label_3
_geom_angle
_geom_angle_site_symmetry_1
_geom_angle_site_symmetry_3
_geom_angle_publ_flag
O1 Yb1 O2 109.64(12) . . ?
O1 Yb1 N4 172.51(12) . . ?
O2 Yb1 N4 74.11(12) . . ?
O1 Yb1 N1 81.84(12) . . ?
O2 Yb1 N1 84.21(12) . . ?
N4 Yb1 N1 105.20(13) . . ?
O1 Yb1 O3 79.90(11) . . ?
O2 Yb1 O3 87.97(11) . . ?
N4 Yb1 O3 93.92(12) . . ?
N1 Yb1 O3 156.40(12) . . ?
O1 Yb1 N5 117.84(12) . . ?
O2 Yb1 N5 124.54(12) . . ?
N4 Yb1 N5 55.85(13) . . ?
N1 Yb1 N5 127.94(12) . . ?
O3 Yb1 N5 74.38(12) . . ?
O1 Yb1 N3 82.16(12) . . ?
O2 Yb1 N3 136.85(11) . . ?
N4 Yb1 N3 99.58(12) . . ?
N1 Yb1 N3 55.70(12) . . ?
O3 Yb1 N3 135.14(12) . . ?
N5 Yb1 N3 78.49(12) . . ?
O1 Yb1 C34 145.23(13) . . ?
O2 Yb1 C34 97.74(12) . . ?
N4 Yb1 C34 27.89(13) . . ?
N1 Yb1 C34 123.00(12) . . ?
O3 Yb1 C34 80.08(12) . . ?
N5 Yb1 C34 28.42(13) . . ?
N3 Yb1 C34 92.48(12) . . ?
O1 Yb1 C7 67.43(12) . . ?
O2 Yb1 C7 113.81(12) . . ?
N4 Yb1 C7 117.53(13) . . ?
N1 Yb1 C7 30.16(13) . . ?
O3 Yb1 C7 145.08(12) . . ?
N5 Yb1 C7 109.77(12) . . ?
N3 Yb1 C7 31.28(11) . . ?
C34 Yb1 C7 120.67(12) . . ?
O1 Yb1 Li1 123.43(19) . . ?
O2 Yb1 Li1 37.27(19) . . ?
N4 Yb1 Li1 63.6(2) . . ?
N1 Yb1 Li1 57.48(19) . . ?
O3 Yb1 Li1 123.12(19) . . ?
N5 Yb1 Li1 118.1(2) . . ?
N3 Yb1 Li1 101.05(19) . . ?
C34 Yb1 Li1 91.3(2) . . ?
C7 Yb1 Li1 86.57(19) . . ?
O1 Yb1 C27 118.57(12) . . ?
O2 Yb1 C27 21.49(11) . . ?
N4 Yb1 C27 62.66(12) . . ?
N1 Yb1 C27 104.66(12) . . ?
O3 Yb1 C27 71.77(12) . . ?
N5 Yb1 C27 105.32(12) . . ?
N3 Yb1 C27 151.08(12) . . ?
C34 Yb1 C27 81.11(13) . . ?
C7 Yb1 C27 134.72(12) . . ?
Li1 Yb1 C27 51.36(19) . . ?
O1 Yb1 C1 18.04(11) . . ?
O2 Yb1 C1 111.94(11) . . ?
N4 Yb1 C1 166.87(12) . . ?
N1 Yb1 C1 64.96(12) . . ?
O3 Yb1 C1 97.87(12) . . ?
N5 Yb1 C1 122.20(12) . . ?
N3 Yb1 C1 67.88(12) . . ?
C34 Yb1 C1 150.21(13) . . ?
C7 Yb1 C1 49.59(12) . . ?
Li1 Yb1 C1 113.65(19) . . ?
C27 Yb1 C1 126.83(12) . . ?
C1 O1 Yb1 132.0(3) . . ?
C27 O2 Li1 113.1(4) . . ?
C27 O2 Yb1 121.2(3) . . ?
Li1 O2 Yb1 95.8(3) . . ?
C56 O3 C53 106.1(4) . . ?
C56 O3 Yb1 120.7(3) . . ?
C53 O3 Yb1 128.2(3) . . ?
C8 N1 C7 116.5(4) . . ?
C8 N1 Yb1 148.0(3) . . ?
C7 N1 Yb1 95.0(2) . . ?
C8 N1 Li1 77.5(3) . . ?
C7 N1 Li1 159.9(3) . . ?
Yb1 N1 Li1 73.8(2) . . ?
C12 N2 C8 118.7(5) . . ?
C12 N2 Li1 131.3(5) . . ?
C8 N2 Li1 109.3(4) . . ?
C16 N3 C7 117.3(4) . . ?
C16 N3 C13 112.6(4) . . ?
C7 N3 C13 107.9(3) . . ?
C16 N3 Yb1 124.5(3) . . ?
C7 N3 Yb1 86.6(2) . . ?
C13 N3 Yb1 104.5(3) . . ?
C34 N4 C33 121.2(4) . . ?
C34 N4 Yb1 98.7(3) . . ?
C33 N4 Yb1 130.6(3) . . ?
C38 N5 C34 119.3(4) . . ?
C38 N5 Yb1 147.5(3) . . ?
C34 N5 Yb1 92.5(3) . . ?
C39 N6 C42 111.0(4) . . ?
C39 N6 C33 109.7(4) . . ?
C42 N6 C33 116.0(4) . . ?
C39 N6 Li1 113.3(4) . . ?
C42 N6 Li1 106.8(4) . . ?
C33 N6 Li1 99.7(4) . . ?
O1 C1 C6 119.1(4) . . ?
O1 C1 C2 122.1(4) . . ?
C6 C1 C2 118.7(4) . . ?
O1 C1 Yb1 29.93(19) . . ?
C6 C1 Yb1 89.7(3) . . ?
C2 C1 Yb1 151.2(3) . . ?
C3 C2 C1 118.1(4) . . ?
C3 C2 C19 119.6(4) . . ?
C1 C2 C19 122.2(4) . . ?
C4 C3 C2 123.9(5) . . ?
C4 C3 H3 118.0 . . ?
C2 C3 H3 118.0 . . ?
C5 C4 C3 116.7(5) . . ?
C5 C4 C23 120.7(5) . . ?
C3 C4 C23 122.6(5) . . ?
C4 C5 C6 122.4(4) . . ?
C4 C5 H5 118.8 . . ?
C6 C5 H5 118.8 . . ?
C5 C6 C1 120.1(4) . . ?
C5 C6 C7 117.5(4) . . ?
C1 C6 C7 122.1(4) . . ?
N1 C7 N3 102.5(3) . . ?
N1 C7 C6 112.8(4) . . ?
N3 C7 C6 116.6(4) . . ?
N1 C7 Yb1 54.8(2) . . ?
N3 C7 Yb1 62.1(2) . . ?
C6 C7 Yb1 98.5(3) . . ?
N1 C7 H7 108.2 . . ?
N3 C7 H7 108.2 . . ?
C6 C7 H7 108.2 . . ?
Yb1 C7 H7 152.9 . . ?
N1 C8 N2 116.0(4) . . ?
N1 C8 C9 125.8(5) . . ?
N2 C8 C9 118.3(4) . . ?
N1 C8 Li1 73.7(3) . . ?
N2 C8 Li1 42.4(3) . . ?
C9 C8 Li1 160.1(4) . . ?
C10 C9 C8 120.5(5) . . ?
C10 C9 H9 119.8 . . ?
C8 C9 H9 119.8 . . ?
C9 C10 C11 120.7(6) . . ?
C9 C10 H10 119.6 . . ?
C11 C10 H10 119.6 . . ?
C12 C11 C10 117.2(5) . . ?
C12 C11 H11 121.4 . . ?
C10 C11 H11 121.4 . . ?
N2 C12 C11 124.6(6) . . ?
N2 C12 H12 117.7 . . ?
C11 C12 H12 117.7 . . ?
C14 C13 C15 108.6(4) . . ?
C14 C13 N3 115.1(4) . . ?
C15 C13 N3 116.6(4) . . ?
C14 C13 H13 105.1 . . ?
C15 C13 H13 105.1 . . ?
N3 C13 H13 105.1 . . ?
C13 C14 H14A 109.5 . . ?
C13 C14 H14B 109.5 . . ?
H14A C14 H14B 109.5 . . ?
C13 C14 H14C 109.5 . . ?
H14A C14 H14C 109.5 . . ?
H14B C14 H14C 109.5 . . ?
C13 C15 H15A 109.5 . . ?
C13 C15 H15B 109.5 . . ?
H15A C15 H15B 109.5 . . ?
C13 C15 H15C 109.5 . . ?
H15A C15 H15C 109.5 . . ?
H15B C15 H15C 109.5 . . ?
N3 C16 C17 114.4(4) . . ?
N3 C16 C18 115.8(4) . . ?
C17 C16 C18 110.2(5) . . ?
N3 C16 H16 105.1 . . ?
C17 C16 H16 105.1 . . ?
C18 C16 H16 105.1 . . ?
C16 C17 H17A 109.5 . . ?
C16 C17 H17B 109.5 . . ?
H17A C17 H17B 109.5 . . ?
C16 C17 H17C 109.5 . . ?
H17A C17 H17C 109.5 . . ?
H17B C17 H17C 109.5 . . ?
C16 C18 H18A 109.5 . . ?
C16 C18 H18B 109.5 . . ?
H18A C18 H18B 109.5 . . ?
C16 C18 H18C 109.5 . . ?
H18A C18 H18C 109.5 . . ?
H18B C18 H18C 109.5 . . ?
C22 C19 C2 108.9(4) . . ?
C22 C19 C21 110.1(5) . . ?
C2 C19 C21 111.7(4) . . ?
C22 C19 C20 108.5(5) . . ?
C2 C19 C20 112.1(4) . . ?
C21 C19 C20 105.4(5) . . ?
C19 C20 H20A 109.5 . . ?
C19 C20 H20B 109.5 . . ?
H20A C20 H20B 109.5 . . ?
C19 C20 H20C 109.5 . . ?
H20A C20 H20C 109.5 . . ?
H20B C20 H20C 109.5 . . ?
C19 C21 H21A 109.5 . . ?
C19 C21 H21B 109.5 . . ?
H21A C21 H21B 109.5 . . ?
C19 C21 H21C 109.5 . . ?
H21A C21 H21C 109.5 . . ?
H21B C21 H21C 109.5 . . ?
C19 C22 H22A 109.5 . . ?
C19 C22 H22B 109.5 . . ?
H22A C22 H22B 109.5 . . ?
C19 C22 H22C 109.5 . . ?
H22A C22 H22C 109.5 . . ?
H22B C22 H22C 109.5 . . ?
C24 C23 C25 107.9(5) . . ?
C24 C23 C26 108.8(6) . . ?
C25 C23 C26 108.5(5) . . ?
C24 C23 C4 112.3(5) . . ?
C25 C23 C4 110.6(5) . . ?
C26 C23 C4 108.7(5) . . ?
C23 C24 H24A 109.5 . . ?
C23 C24 H24B 109.5 . . ?
H24A C24 H24B 109.5 . . ?
C23 C24 H24C 109.5 . . ?
H24A C24 H24C 109.5 . . ?
H24B C24 H24C 109.5 . . ?
C23 C25 H25A 109.5 . . ?
C23 C25 H25B 109.5 . . ?
H25A C25 H25B 109.5 . . ?
C23 C25 H25C 109.5 . . ?
H25A C25 H25C 109.5 . . ?
H25B C25 H25C 109.5 . . ?
C23 C26 H26A 109.5 . . ?
C23 C26 H26B 109.5 . . ?
H26A C26 H26B 109.5 . . ?
C23 C26 H26C 109.5 . . ?
H26A C26 H26C 109.5 . . ?
H26B C26 H26C 109.5 . . ?
O2 C27 C32 118.9(4) . . ?
O2 C27 C28 122.1(4) . . ?
C32 C27 C28 119.0(4) . . ?
O2 C27 Li1 39.3(3) . . ?
C32 C27 Li1 91.2(3) . . ?
C28 C27 Li1 138.9(4) . . ?
O2 C27 Yb1 37.26(19) . . ?
C32 C27 Yb1 98.0(3) . . ?
C28 C27 Yb1 131.3(3) . . ?
Li1 C27 Yb1 62.2(2) . . ?
C29 C28 C27 117.4(4) . . ?
C29 C28 C45 121.0(4) . . ?
C27 C28 C45 121.6(4) . . ?
C28 C29 C30 124.5(4) . . ?
C28 C29 H29 117.8 . . ?
C30 C29 H29 117.8 . . ?
C31 C30 C29 116.0(4) . . ?
C31 C30 C49 121.7(4) . . ?
C29 C30 C49 122.4(4) . . ?
C30 C31 C32 122.1(4) . . ?
C30 C31 H31 118.9 . . ?
C32 C31 H31 118.9 . . ?
C31 C32 C27 119.8(4) . . ?
C31 C32 C33 118.4(4) . . ?
C27 C32 C33 121.3(4) . . ?
N4 C33 N6 107.1(4) . . ?
N4 C33 C32 108.0(4) . . ?
N6 C33 C32 112.7(4) . . ?
N4 C33 Li1 79.7(3) . . ?
N6 C33 Li1 47.8(3) . . ?
C32 C33 Li1 85.8(3) . . ?
N4 C33 H33 109.7 . . ?
N6 C33 H33 109.7 . . ?
C32 C33 H33 109.7 . . ?
Li1 C33 H33 157.2 . . ?
N4 C34 N5 111.3(4) . . ?
N4 C34 C35 129.3(5) . . ?
N5 C34 C35 119.4(4) . . ?
N4 C34 Yb1 53.4(2) . . ?
N5 C34 Yb1 59.1(2) . . ?
C35 C34 Yb1 170.0(3) . . ?
C36 C35 C34 119.4(5) . . ?
C36 C35 H35 120.3 . . ?
C34 C35 H35 120.3 . . ?
C35 C36 C37 120.2(5) . . ?
C35 C36 H36 119.9 . . ?
C37 C36 H36 119.9 . . ?
C38 C37 C36 118.0(5) . . ?
C38 C37 H37 121.0 . . ?
C36 C37 H37 121.0 . . ?
N5 C38 C37 123.4(5) . . ?
N5 C38 H38 118.3 . . ?
C37 C38 H38 118.3 . . ?
N6 C39 C41 116.3(4) . . ?
N6 C39 C40 111.0(4) . . ?
C41 C39 C40 110.4(4) . . ?
N6 C39 H39 106.1 . . ?
C41 C39 H39 106.1 . . ?
C40 C39 H39 106.1 . . ?
C39 C40 H40A 109.5 . . ?
C39 C40 H40B 109.5 . . ?
H40A C40 H40B 109.5 . . ?
C39 C40 H40C 109.5 . . ?
H40A C40 H40C 109.5 . . ?
H40B C40 H40C 109.5 . . ?
C39 C41 H41A 109.5 . . ?
C39 C41 H41B 109.5 . . ?
H41A C41 H41B 109.5 . . ?
C39 C41 H41C 109.5 . . ?
H41A C41 H41C 109.5 . . ?
H41B C41 H41C 109.5 . . ?
N6 C42 C44 117.6(4) . . ?
N6 C42 C43 111.8(4) . . ?
C44 C42 C43 109.6(5) . . ?
N6 C42 H42 105.6 . . ?
C44 C42 H42 105.6 . . ?
C43 C42 H42 105.6 . . ?
C42 C43 H43A 109.5 . . ?
C42 C43 H43B 109.5 . . ?
H43A C43 H43B 109.5 . . ?
C42 C43 H43C 109.5 . . ?
H43A C43 H43C 109.5 . . ?
H43B C43 H43C 109.5 . . ?
C42 C44 H44A 109.5 . . ?
C42 C44 H44B 109.5 . . ?
H44A C44 H44B 109.5 . . ?
C42 C44 H44C 109.5 . . ?
H44A C44 H44C 109.5 . . ?
H44B C44 H44C 109.5 . . ?
C48 C45 C46 106.9(5) . . ?
C48 C45 C47 109.9(5) . . ?
C46 C45 C47 108.1(5) . . ?
C48 C45 C28 109.2(4) . . ?
C46 C45 C28 112.0(4) . . ?
C47 C45 C28 110.6(4) . . ?
C45 C46 H46A 109.5 . . ?
C45 C46 H46B 109.5 . . ?
H46A C46 H46B 109.5 . . ?
C45 C46 H46C 109.5 . . ?
H46A C46 H46C 109.5 . . ?
H46B C46 H46C 109.5 . . ?
C45 C47 H47A 109.5 . . ?
C45 C47 H47B 109.5 . . ?
H47A C47 H47B 109.5 . . ?
C45 C47 H47C 109.5 . . ?
H47A C47 H47C 109.5 . . ?
H47B C47 H47C 109.5 . . ?
C45 C48 H48A 109.5 . . ?
C45 C48 H48B 109.5 . . ?
H48A C48 H48B 109.5 . . ?
C45 C48 H48C 109.5 . . ?
H48A C48 H48C 109.5 . . ?
H48B C48 H48C 109.5 . . ?
C51 C49 C52 109.2(6) . . ?
C51 C49 C50 109.8(6) . . ?
C52 C49 C50 106.4(5) . . ?
C51 C49 C30 109.2(5) . . ?
C52 C49 C30 112.2(5) . . ?
C50 C49 C30 110.0(4) . . ?
C49 C50 H50A 109.5 . . ?
C49 C50 H50B 109.5 . . ?
H50A C50 H50B 109.5 . . ?
C49 C50 H50C 109.5 . . ?
H50A C50 H50C 109.5 . . ?
H50B C50 H50C 109.5 . . ?
C49 C51 H51A 109.5 . . ?
C49 C51 H51B 109.5 . . ?
H51A C51 H51B 109.5 . . ?
C49 C51 H51C 109.5 . . ?
H51A C51 H51C 109.5 . . ?
H51B C51 H51C 109.5 . . ?
C49 C52 H52A 109.5 . . ?
C49 C52 H52B 109.5 . . ?
H52A C52 H52B 109.5 . . ?
C49 C52 H52C 109.5 . . ?
H52A C52 H52C 109.5 . . ?
H52B C52 H52C 109.5 . . ?
O3 C53 C54 106.7(5) . . ?
O3 C53 H53A 110.4 . . ?
C54 C53 H53A 110.4 . . ?
O3 C53 H53B 110.4 . . ?
C54 C53 H53B 110.4 . . ?
H53A C53 H53B 108.6 . . ?
C53 C54 C55 107.7(6) . . ?
C53 C54 H54A 110.2 . . ?
C55 C54 H54A 110.2 . . ?
C53 C54 H54B 110.2 . . ?
C55 C54 H54B 110.2 . . ?
H54A C54 H54B 108.5 . . ?
C54 C55 C56 105.0(6) . . ?
C54 C55 H55A 110.7 . . ?
C56 C55 H55A 110.7 . . ?
C54 C55 H55B 110.7 . . ?
C56 C55 H55B 110.7 . . ?
H55A C55 H55B 108.8 . . ?
O3 C56 C55 108.1(5) . . ?
O3 C56 H56A 110.1 . . ?
C55 C56 H56A 110.1 . . ?
O3 C56 H56B 110.1 . . ?
C55 C56 H56B 110.1 . . ?
H56A C56 H56B 108.4 . . ?
O2 Li1 N2 117.8(5) . . ?
O2 Li1 N6 104.3(4) . . ?
N2 Li1 N6 137.6(5) . . ?
O2 Li1 N1 84.3(3) . . ?
N2 Li1 N1 57.1(3) . . ?
N6 Li1 N1 126.6(4) . . ?
O2 Li1 C27 27.56(19) . . ?
N2 Li1 C27 139.8(5) . . ?
N6 Li1 C27 81.9(3) . . ?
N1 Li1 C27 110.6(3) . . ?
O2 Li1 C8 103.3(4) . . ?
N2 Li1 C8 28.3(2) . . ?
N6 Li1 C8 138.1(4) . . ?
N1 Li1 C8 28.84(16) . . ?
C27 Li1 C8 130.7(4) . . ?
O2 Li1 C33 73.1(3) . . ?
N2 Li1 C33 162.4(5) . . ?
N6 Li1 C33 32.55(19) . . ?
N1 Li1 C33 113.8(3) . . ?
C27 Li1 C33 55.6(2) . . ?
C8 Li1 C33 140.2(4) . . ?
O2 Li1 Yb1 46.9(2) . . ?
N2 Li1 Yb1 104.1(4) . . ?
N6 Li1 Yb1 100.3(3) . . ?
N1 Li1 Yb1 48.70(17) . . ?
C27 Li1 Yb1 66.5(2) . . ?
C8 Li1 Yb1 76.9(2) . . ?
C33 Li1 Yb1 72.5(2) . . ?

loop_
_geom_bond_atom_site_label_1
_geom_bond_atom_site_label_2
_geom_bond_distance
_geom_bond_site_symmetry_2
_geom_bond_publ_flag
Yb1 O1 2.144(3) . ?
Yb1 O2 2.239(3) . ?
Yb1 N4 2.323(4) . ?
Yb1 N1 2.386(4) . ?
Yb1 O3 2.428(3) . ?
Yb1 N5 2.456(4) . ?
Yb1 N3 2.574(4) . ?
Yb1 C34 2.859(5) . ?
Yb1 C7 2.907(4) . ?
Yb1 Li1 3.050(9) . ?
Yb1 C27 3.162(5) . ?
Yb1 C1 3.191(5) . ?
O1 C1 1.330(5) . ?
O2 C27 1.355(5) . ?
O2 Li1 1.856(9) . ?
O3 C56 1.439(7) . ?
O3 C53 1.446(6) . ?
N1 C8 1.346(6) . ?
N1 C7 1.466(6) . ?
N1 Li1 2.677(10) . ?
N2 C12 1.349(6) . ?
N2 C8 1.367(6) . ?
N2 Li1 1.946(10) . ?
N3 C16 1.502(6) . ?
N3 C7 1.512(5) . ?
N3 C13 1.529(6) . ?
N4 C34 1.353(6) . ?
N4 C33 1.455(6) . ?
N5 C38 1.343(6) . ?
N5 C34 1.362(6) . ?
N6 C39 1.494(6) . ?
N6 C42 1.503(6) . ?
N6 C33 1.517(6) . ?
N6 Li1 2.087(10) . ?
C1 C6 1.404(6) . ?
C1 C2 1.419(6) . ?
C2 C3 1.398(7) . ?
C2 C19 1.534(7) . ?
C3 C4 1.384(7) . ?
C3 H3 0.9400 . ?
C4 C5 1.382(7) . ?
C4 C23 1.542(7) . ?
C5 C6 1.395(6) . ?
C5 H5 0.9400 . ?
C6 C7 1.532(6) . ?
C7 H7 0.9900 . ?
C8 C9 1.425(7) . ?
C8 Li1 2.723(10) . ?
C9 C10 1.359(7) . ?
C9 H9 0.9400 . ?
C10 C11 1.371(9) . ?
C10 H10 0.9400 . ?
C11 C12 1.368(8) . ?
C11 H11 0.9400 . ?
C12 H12 0.9400 . ?
C13 C14 1.520(6) . ?
C13 C15 1.525(7) . ?
C13 H13 0.9900 . ?
C14 H14A 0.9700 . ?
C14 H14B 0.9700 . ?
C14 H14C 0.9700 . ?
C15 H15A 0.9700 . ?
C15 H15B 0.9700 . ?
C15 H15C 0.9700 . ?
C16 C17 1.512(8) . ?
C16 C18 1.530(7) . ?
C16 H16 0.9900 . ?
C17 H17A 0.9700 . ?
C17 H17B 0.9700 . ?
C17 H17C 0.9700 . ?
C18 H18A 0.9700 . ?
C18 H18B 0.9700 . ?
C18 H18C 0.9700 . ?
C19 C22 1.526(8) . ?
C19 C21 1.536(7) . ?
C19 C20 1.544(7) . ?
C20 H20A 0.9700 . ?
C20 H20B 0.9700 . ?
C20 H20C 0.9700 . ?
C21 H21A 0.9700 . ?
C21 H21B 0.9700 . ?
C21 H21C 0.9700 . ?
C22 H22A 0.9700 . ?
C22 H22B 0.9700 . ?
C22 H22C 0.9700 . ?
C23 C24 1.510(8) . ?
C23 C25 1.521(8) . ?
C23 C26 1.538(8) . ?
C24 H24A 0.9700 . ?
C24 H24B 0.9700 . ?
C24 H24C 0.9700 . ?
C25 H25A 0.9700 . ?
C25 H25B 0.9700 . ?
C25 H25C 0.9700 . ?
C26 H26A 0.9700 . ?
C26 H26B 0.9700 . ?
C26 H26C 0.9700 . ?
C27 C32 1.409(6) . ?
C27 C28 1.412(6) . ?
C27 Li1 2.694(10) . ?
C28 C29 1.395(7) . ?
C28 C45 1.543(7) . ?
C29 C30 1.396(7) . ?
C29 H29 0.9400 . ?
C30 C31 1.388(6) . ?
C30 C49 1.532(7) . ?
C31 C32 1.398(6) . ?
C31 H31 0.9400 . ?
C32 C33 1.518(6) . ?
C33 Li1 2.779(10) . ?
C33 H33 0.9900 . ?
C34 C35 1.413(7) . ?
C35 C36 1.372(7) . ?
C35 H35 0.9400 . ?
C36 C37 1.383(8) . ?
C36 H36 0.9400 . ?
C37 C38 1.364(7) . ?
C37 H37 0.9400 . ?
C38 H38 0.9400 . ?
C39 C41 1.518(7) . ?
C39 C40 1.527(7) . ?
C39 H39 0.9900 . ?
C40 H40A 0.9700 . ?
C40 H40B 0.9700 . ?
C40 H40C 0.9700 . ?
C41 H41A 0.9700 . ?
C41 H41B 0.9700 . ?
C41 H41C 0.9700 . ?
C42 C44 1.532(7) . ?
C42 C43 1.536(7) . ?
C42 H42 0.9900 . ?
C43 H43A 0.9700 . ?
C43 H43B 0.9700 . ?
C43 H43C 0.9700 . ?
C44 H44A 0.9700 . ?
C44 H44B 0.9700 . ?
C44 H44C 0.9700 . ?
C45 C48 1.521(8) . ?
C45 C46 1.523(7) . ?
C45 C47 1.527(7) . ?
C46 H46A 0.9700 . ?
C46 H46B 0.9700 . ?
C46 H46C 0.9700 . ?
C47 H47A 0.9700 . ?
C47 H47B 0.9700 . ?
C47 H47C 0.9700 . ?
C48 H48A 0.9700 . ?
C48 H48B 0.9700 . ?
C48 H48C 0.9700 . ?
C49 C51 1.515(8) . ?
C49 C52 1.519(8) . ?
C49 C50 1.521(8) . ?
C50 H50A 0.9700 . ?
C50 H50B 0.9700 . ?
C50 H50C 0.9700 . ?
C51 H51A 0.9700 . ?
C51 H51B 0.9700 . ?
C51 H51C 0.9700 . ?
C52 H52A 0.9700 . ?
C52 H52B 0.9700 . ?
C52 H52C 0.9700 . ?
C53 C54 1.462(8) . ?
C53 H53A 0.9800 . ?
C53 H53B 0.9800 . ?
C54 C55 1.472(10) . ?
C54 H54A 0.9800 . ?
C54 H54B 0.9800 . ?
C55 C56 1.492(8) . ?
C55 H55A 0.9800 . ?
C55 H55B 0.9800 . ?
C56 H56A 0.9800 . ?
C56 H56B 0.9800 . ?
